data_2105262
loop_
_publ_author_name
'Garc\'ia-Tu\~n\'on, Esther'
'Dacu\~na, Bruno'
'Zaragoza, Guillermo'
'Franco, Jaime'
'Guiti\'an, Francisco'

_publ_section_title
;
 Cl--OH ion-exchanging process in chlorapatite
 (Ca~5~(PO~4~)~3~Cl~<i>x~</i>(OH)~1{-~<i>x</i>}) -- a deep insight
;
_journal_coeditor_code ZB5021
_journal_issue 5
_journal_name_full 'Acta Crystallographica Section B'
_journal_page_first 467
_journal_page_last 479
_journal_paper_doi 10.1107/S0108768112019520
_journal_volume 68
_journal_year 2012
_chemical_compound_source 'synthesis as described'
_chemical_formula_moiety '3(O4 P), Cl, 5(Ca)'
_chemical_formula_sum 'Ca5 Cl O12 P3'
_chemical_formula_weight 520.76
_chemical_name_common chlorapatite
_chemical_name_systematic
;
chlorapatite
;
_space_group_IT_number 176
_symmetry_cell_setting trigonal
_symmetry_Int_Tables_number 176
_symmetry_space_group_name_Hall '-P 6c'
_symmetry_space_group_name_H-M 'P 63/m'
_atom_sites_solution_primary direct
_atom_sites_solution_secondary difmap
_audit_conform_dict_location ftp://ftp.iucr.org/pub/cif_core.dic
_audit_conform_dict_name cif_core.dic
_audit_conform_dict_version 2.3
_audit_creation_date 2010-02-08T13:59:23-00:00
_audit_creation_method 'WinGX routine CIF_UPDATE'
_cell_angle_alpha 90
_cell_angle_beta 90
_cell_angle_gamma 120
_cell_formula_units_Z 2
_cell_length_a 9.6434(2)
_cell_length_b 9.6434(2)
_cell_length_c 6.7643(2)
_cell_measurement_reflns_used 1997
_cell_measurement_temperature 293(2)
_cell_measurement_theta_max 54.07
_cell_measurement_theta_min 7.75
_cell_measurement_wavelength 0.71073
_cell_volume 544.77(2)
_computing_cell_refinement 'APPEX2 (BRUKER AXS, 2005)'
_computing_data_collection 'APPEX2 (BRUKER AXS, 2005)'
_computing_data_reduction 'APPEX2 (BRUKER AXS, 2005)'
_computing_molecular_graphics 'Ortep-3 for Windows (Farrugia, 1997)'
_computing_publication_material 'WinGX publication routines (Farrugia, 1999)'
_computing_structure_refinement 'SHELXL-97 (Sheldrick, 1997)'
_computing_structure_solution 'SIR2004 (Giacovazzo et al, 2004)'
_diffrn_ambient_temperature 293(2)
_diffrn_measured_fraction_theta_full 0.99
_diffrn_measured_fraction_theta_max 0.99
_diffrn_measurement_device 'four-circle diffractometer'
_diffrn_measurement_device_type 'BRUKER APPEX-II CCD'
_diffrn_measurement_method 'omega and phi scans'
_diffrn_radiation_monochromator graphite
_diffrn_radiation_probe x-ray
_diffrn_radiation_source 'fine-focus sealed tube'
_diffrn_radiation_type MoK\a
_diffrn_radiation_wavelength 0.7107
_diffrn_reflns_av_R_equivalents 0.0271
_diffrn_reflns_av_unetI/netI 0.0135
_diffrn_reflns_limit_h_max 12
_diffrn_reflns_limit_h_min -12
_diffrn_reflns_limit_k_max 12
_diffrn_reflns_limit_k_min -12
_diffrn_reflns_limit_l_max 8
_diffrn_reflns_limit_l_min -8
_diffrn_reflns_number 11773
_diffrn_reflns_theta_full 26.3
_diffrn_reflns_theta_max 26.3
_diffrn_reflns_theta_min 2.44
_exptl_absorpt_coefficient_mu 3.213
_exptl_absorpt_correction_T_max 1
_exptl_absorpt_correction_T_min 0.65375
_exptl_absorpt_correction_type multi-scan
_exptl_absorpt_process_details 'BRUKER SADABS'
_exptl_crystal_colour colourless
_exptl_crystal_density_diffrn 3.176
_exptl_crystal_density_method 'not measured'
_exptl_crystal_description prism
_exptl_crystal_F_000 516
_exptl_crystal_size_max 0.29
_exptl_crystal_size_mid 0.12
_exptl_crystal_size_min 0.1
_refine_diff_density_max 0.275
_refine_diff_density_min -0.42
_refine_diff_density_rms 0.084
_refine_ls_extinction_coef 0.160(7)
_refine_ls_extinction_expression Fc^*^=kFc[1+0.001xFc^2^\l^3^/sin(2\q)]^-1/4^
_refine_ls_extinction_method SHELXL
_refine_ls_goodness_of_fit_ref 1.108
_refine_ls_hydrogen_treatment undef
_refine_ls_matrix_type full
_refine_ls_number_parameters 41
_refine_ls_number_reflns 399
_refine_ls_number_restraints 0
_refine_ls_restrained_S_all 1.108
_refine_ls_R_factor_all 0.0179
_refine_ls_R_factor_gt 0.0171
_refine_ls_shift/su_max 0
_refine_ls_shift/su_mean 0
_refine_ls_structure_factor_coef Fsqd
_refine_ls_weighting_details 'calc w=1/[\s^2^(Fo^2^)+(0.0240P)^2^+0.4799P] where P=(Fo^2^+2Fc^2^)/3'
_refine_ls_weighting_scheme calc
_refine_ls_wR_factor_gt 0.045
_refine_ls_wR_factor_ref 0.0458
_reflns_number_gt 386
_reflns_number_total 399
_reflns_threshold_expression >2\s(I)
_cod_data_source_file zb5021.cif
_cod_data_source_block e_room_prism
_cod_database_code 2105262

loop_
_symmetry_equiv_pos_as_xyz
'x, y, z'
'-x, -y, z+1/2'
'-y, x-y, z'
'-x+y, -x, z'
'x-y, x, z+1/2'
'y, -x+y, z+1/2'
'-x, -y, -z'
'x, y, -z-1/2'
'y, -x+y, -z'
'x-y, x, -z'
'-x+y, -x, -z-1/2'
'-y, x-y, -z-1/2'

loop_
_atom_site_label
_atom_site_type_symbol
_atom_site_fract_x
_atom_site_fract_y
_atom_site_fract_z
_atom_site_U_iso_or_equiv
_atom_site_adp_type
_atom_site_occupancy
_atom_site_symmetry_multiplicity
_atom_site_calc_flag
_atom_site_refinement_flags
Ca1 Ca 0.00437(6) 0.74425(6) 0.25 0.0109(2) Uani 1 2 d S
Ca2 Ca 0.3333 0.6667 -0.00346(9) 0.0110(2) Uani 1 3 d S
P1 P 0.37491(7) 0.96744(7) 0.25 0.0073(2) Uani 1 2 d S
O2 O -0.3439(2) 0.5080(2) 0.25 0.0139(4) Uani 1 2 d S
O3 O -0.08671(15) 0.64664(17) -0.0671(2) 0.0190(3) Uani 1 1 d .
O4 O 0.1274(2) 0.5924(2) 0.25 0.0142(4) Uani 1 2 d S
Cl1 Cl 0 1 0.4441(3) 0.0259(5) Uani 0.5 3 d SP

loop_
_atom_site_aniso_label
_atom_site_aniso_U_11
_atom_site_aniso_U_22
_atom_site_aniso_U_33
_atom_site_aniso_U_23
_atom_site_aniso_U_13
_atom_site_aniso_U_12
Ca1 0.0129(3) 0.0130(3) 0.0085(3) 0 0 0.0076(2)
Ca2 0.0131(3) 0.0131(3) 0.0067(3) 0 0 0.00653(13)
P1 0.0070(3) 0.0066(3) 0.0076(3) 0 0 0.0029(2)
O2 0.0201(9) 0.0149(9) 0.0132(9) 0 0 0.0136(7)
O3 0.0149(6) 0.0294(7) 0.0164(7) -0.0126(6) -0.0046(5) 0.0138(6)
O4 0.0122(8) 0.0087(8) 0.0214(10) 0 0 0.0049(7)
Cl1 0.0160(4) 0.0160(4) 0.0458(15) 0 0 0.0080(2)

loop_
_atom_type_symbol
_atom_type_description
_atom_type_scat_dispersion_real
_atom_type_scat_dispersion_imag
_atom_type_scat_source
O O 0.0106 0.006 'International Tables Vol C Tables 4.2.6.8 and 6.1.1.4'
P P 0.1023 0.0942 'International Tables Vol C Tables 4.2.6.8 and 6.1.1.4'
Cl Cl 0.1484 0.1585 'International Tables Vol C Tables 4.2.6.8 and 6.1.1.4'
Ca Ca 0.2262 0.3064 'International Tables Vol C Tables 4.2.6.8 and 6.1.1.4'

loop_
_geom_angle_atom_site_label_1
_geom_angle_atom_site_label_2
_geom_angle_atom_site_label_3
_geom_angle
_geom_angle_site_symmetry_1
_geom_angle_site_symmetry_3
O4 Ca1 O3 87.31(4) . .
O4 Ca1 O3 87.31(4) . 8_556
O3 Ca1 O3 133.95(8) . 8_556
O4 Ca1 O3 75.14(5) . 5_665
O3 Ca1 O3 139.47(5) . 5_665
O3 Ca1 O3 82.21(3) 8_556 5_665
O4 Ca1 O3 75.14(5) . 10_665
O3 Ca1 O3 82.21(3) . 10_665
O3 Ca1 O3 139.47(5) 8_556 10_665
O3 Ca1 O3 58.23(6) 5_665 10_665
O4 Ca1 Cl1 142.84(4) . .
O3 Ca1 Cl1 128.01(5) . .
O3 Ca1 Cl1 75.93(5) 8_556 .
O3 Ca1 Cl1 69.94(3) 5_665 .
O3 Ca1 Cl1 96.38(4) 10_665 .
O4 Ca1 Cl1 142.84(4) . 8_556
O3 Ca1 Cl1 75.93(5) . 8_556
O3 Ca1 Cl1 128.01(5) 8_556 8_556
O3 Ca1 Cl1 96.38(4) 5_665 8_556
O3 Ca1 Cl1 69.94(3) 10_665 8_556
Cl1 Ca1 Cl1 55.63(7) . 8_556
O4 Ca1 O2 104.89(6) . .
O3 Ca1 O2 68.70(4) . .
O3 Ca1 O2 68.70(4) 8_556 .
O3 Ca1 O2 150.81(3) 5_665 .
O3 Ca1 O2 150.81(3) 10_665 .
Cl1 Ca1 O2 99.55(3) . .
Cl1 Ca1 O2 99.55(3) 8_556 .
O4 Ca1 P1 70.20(5) . .
O3 Ca1 P1 110.46(3) . .
O3 Ca1 P1 110.46(3) 8_556 .
O3 Ca1 P1 29.23(3) 5_665 .
O3 Ca1 P1 29.23(3) 10_665 .
Cl1 Ca1 P1 84.784(15) . .
Cl1 Ca1 P1 84.784(15) 8_556 .
O2 Ca1 P1 175.09(4) . .
O4 Ca1 Cl1 133.85(3) . 7_576
O3 Ca1 Cl1 138.63(4) . 7_576
O3 Ca1 Cl1 64.76(4) 8_556 7_576
O3 Ca1 Cl1 65.67(3) 5_665 7_576
O3 Ca1 Cl1 102.14(4) 10_665 7_576
Cl1 Ca1 Cl1 11.93(6) . 7_576
Cl1 Ca1 Cl1 67.561(12) 8_556 7_576
O2 Ca1 Cl1 98.29(3) . 7_576
P1 Ca1 Cl1 85.468(13) . 7_576
O4 Ca1 Cl1 133.85(3) . 2_574
O3 Ca1 Cl1 64.76(4) . 2_574
O3 Ca1 Cl1 138.63(4) 8_556 2_574
O3 Ca1 Cl1 102.14(4) 5_665 2_574
O3 Ca1 Cl1 65.67(3) 10_665 2_574
Cl1 Ca1 Cl1 67.561(12) . 2_574
Cl1 Ca1 Cl1 11.93(6) 8_556 2_574
O2 Ca1 Cl1 98.29(3) . 2_574
P1 Ca1 Cl1 85.468(13) . 2_574
Cl1 Ca1 Cl1 79.49(5) 7_576 2_574
O4 Ca1 P1 22.56(4) . 3_665
O3 Ca1 P1 78.91(4) . 3_665
O3 Ca1 P1 78.91(4) 8_556 3_665
O3 Ca1 P1 94.80(4) 5_665 3_665
O3 Ca1 P1 94.80(4) 10_665 3_665
Cl1 Ca1 P1 152.02(3) . 3_665
Cl1 Ca1 P1 152.02(3) 8_556 3_665
O2 Ca1 P1 82.33(4) . 3_665
P1 Ca1 P1 92.76(2) . 3_665
Cl1 Ca1 P1 140.15(3) 7_576 3_665
Cl1 Ca1 P1 140.15(3) 2_574 3_665
O2 Ca2 O2 77.33(5) 10_665 9
O2 Ca2 O2 77.33(5) 10_665 7_565
O2 Ca2 O2 77.33(5) 9 7_565
O2 Ca2 O4 126.37(6) 10_665 4_565
O2 Ca2 O4 89.80(4) 9 4_565
O2 Ca2 O4 150.18(6) 7_565 4_565
O2 Ca2 O4 89.80(4) 10_665 .
O2 Ca2 O4 150.18(6) 9 .
O2 Ca2 O4 126.37(6) 7_565 .
O4 Ca2 O4 76.24(5) 4_565 .
O2 Ca2 O4 150.18(6) 10_665 3_665
O2 Ca2 O4 126.37(6) 9 3_665
O2 Ca2 O4 89.80(4) 7_565 3_665
O4 Ca2 O4 76.24(5) 4_565 3_665
O4 Ca2 O4 76.24(5) . 3_665
O2 Ca2 O3 70.92(5) 10_665 10_665
O2 Ca2 O3 81.98(5) 9 10_665
O2 Ca2 O3 145.15(4) 7_565 10_665
O4 Ca2 O3 55.70(5) 4_565 10_665
O4 Ca2 O3 68.34(5) . 10_665
O4 Ca2 O3 125.01(4) 3_665 10_665
O2 Ca2 O3 81.98(5) 10_665 7_565
O2 Ca2 O3 145.15(4) 9 7_565
O2 Ca2 O3 70.92(5) 7_565 7_565
O4 Ca2 O3 125.01(4) 4_565 7_565
O4 Ca2 O3 55.70(5) . 7_565
O4 Ca2 O3 68.34(5) 3_665 7_565
O3 Ca2 O3 117.154(17) 10_665 7_565
O2 Ca2 O3 145.15(4) 10_665 9
O2 Ca2 O3 70.92(5) 9 9
O2 Ca2 O3 81.98(5) 7_565 9
O4 Ca2 O3 68.34(5) 4_565 9
O4 Ca2 O3 125.01(4) . 9
O4 Ca2 O3 55.70(5) 3_665 9
O3 Ca2 O3 117.154(17) 10_665 9
O3 Ca2 O3 117.154(16) 7_565 9
O2 Ca2 P1 99.35(4) 10_665 .
O2 Ca2 P1 88.55(4) 9 .
O2 Ca2 P1 165.87(4) 7_565 .
O4 Ca2 P1 27.59(4) 4_565 .
O4 Ca2 P1 66.87(4) . .
O4 Ca2 P1 99.09(3) 3_665 .
O3 Ca2 P1 28.44(3) 10_665 .
O3 Ca2 P1 122.57(3) 7_565 .
O3 Ca2 P1 93.93(3) 9 .
O2 Ca2 P1 88.55(4) 10_665 3_665
O2 Ca2 P1 165.87(4) 9 3_665
O2 Ca2 P1 99.35(4) 7_565 3_665
O4 Ca2 P1 99.09(4) 4_565 3_665
O4 Ca2 P1 27.59(4) . 3_665
O4 Ca2 P1 66.87(4) 3_665 3_665
O3 Ca2 P1 93.93(3) 10_665 3_665
O3 Ca2 P1 28.44(3) 7_565 3_665
O3 Ca2 P1 122.57(3) 9 3_665
P1 Ca2 P1 94.254(14) . 3_665
O2 Ca2 P1 165.87(4) 10_665 4_565
O2 Ca2 P1 99.35(4) 9 4_565
O2 Ca2 P1 88.55(4) 7_565 4_565
O4 Ca2 P1 66.87(4) 4_565 4_565
O4 Ca2 P1 99.09(4) . 4_565
O4 Ca2 P1 27.59(4) 3_665 4_565
O3 Ca2 P1 122.57(3) 10_665 4_565
O3 Ca2 P1 93.93(3) 7_565 4_565
O3 Ca2 P1 28.44(3) 9 4_565
P1 Ca2 P1 94.254(14) . 4_565
P1 Ca2 P1 94.254(14) 3_665 4_565
O3 P1 O3 107.67(11) 10_665 5_665
O3 P1 O2 112.15(6) 10_665 3_675
O3 P1 O2 112.15(6) 5_665 3_675
O3 P1 O4 106.70(7) 10_665 4_565
O3 P1 O4 106.70(7) 5_665 4_565
O2 P1 O4 111.15(10) 3_675 4_565
O3 P1 Ca1 54.12(5) 10_665 .
O3 P1 Ca1 54.12(5) 5_665 .
O2 P1 Ca1 136.44(8) 3_675 .
O4 P1 Ca1 112.41(7) 4_565 .
O3 P1 Ca2 60.40(6) 10_665 .
O3 P1 Ca2 111.49(5) 5_665 .
O2 P1 Ca2 135.62(5) 3_675 .
O4 P1 Ca2 47.12(4) 4_565 .
Ca1 P1 Ca2 78.130(14) . .
O3 P1 Ca2 111.49(5) 10_665 8_556
O3 P1 Ca2 60.40(6) 5_665 8_556
O2 P1 Ca2 135.62(5) 3_675 8_556
O4 P1 Ca2 47.12(4) 4_565 8_556
Ca1 P1 Ca2 78.130(14) . 8_556
Ca2 P1 Ca2 64.39(2) . 8_556
O3 P1 Ca1 122.02(6) 10_665 4_565
O3 P1 Ca1 122.02(6) 5_665 4_565
O2 P1 Ca1 76.32(7) 3_675 4_565
Ca1 P1 Ca1 147.24(2) . 4_565
Ca2 P1 Ca1 74.265(13) . 4_565
Ca2 P1 Ca1 74.265(13) 8_556 4_565
O3 P1 Ca1 80.46(6) 10_665 3_675
O3 P1 Ca1 80.46(6) 5_665 3_675
O2 P1 Ca1 56.03(7) 3_675 3_675
O4 P1 Ca1 167.18(7) 4_565 3_675
Ca1 P1 Ca1 80.41(2) . 3_675
Ca2 P1 Ca1 140.817(14) . 3_675
Ca2 P1 Ca1 140.817(14) 8_556 3_675
Ca1 P1 Ca1 132.35(2) 4_565 3_675
P1 O2 Ca2 133.51(4) 4_465 7_565
P1 O2 Ca2 133.51(4) 4_465 2_565
Ca2 O2 Ca2 87.65(6) 7_565 2_565
P1 O2 Ca1 98.65(8) 4_465 .
Ca2 O2 Ca1 96.30(5) 7_565 .
Ca2 O2 Ca1 96.30(5) 2_565 .
P1 O3 Ca1 139.18(7) 9_455 .
P1 O3 Ca1 96.64(6) 9_455 9_455
Ca1 O3 Ca1 118.93(5) . 9_455
P1 O3 Ca2 91.16(6) 9_455 7_565
Ca1 O3 Ca2 102.98(5) . 7_565
Ca1 O3 Ca2 96.65(4) 9_455 7_565
P1 O4 Ca1 122.61(9) 3_665 .
P1 O4 Ca2 105.29(6) 3_665 8_556
Ca1 O4 Ca2 114.57(5) . 8_556
P1 O4 Ca2 105.29(6) 3_665 .
Ca1 O4 Ca2 114.57(5) . .
Ca2 O4 Ca2 89.08(6) 8_556 .
Cl1 Cl1 Ca1 117.81(3) 7_576 3_675
Cl1 Cl1 Ca1 117.81(3) 7_576 .
Ca1 Cl1 Ca1 99.99(4) 3_675 .
Cl1 Cl1 Ca1 117.81(3) 7_576 4_465
Ca1 Cl1 Ca1 99.99(4) 3_675 4_465
Ca1 Cl1 Ca1 99.99(4) . 4_465
Cl1 Cl1 Ca1 50.25(3) 7_576 7_576
Ca1 Cl1 Ca1 87.612(11) 3_675 7_576
Ca1 Cl1 Ca1 168.07(6) . 7_576
Ca1 Cl1 Ca1 87.612(11) 4_465 7_576
Cl1 Cl1 Ca1 50.25(2) 7_576 10_666
Ca1 Cl1 Ca1 87.612(11) 3_675 10_666
Ca1 Cl1 Ca1 87.612(11) . 10_666
Ca1 Cl1 Ca1 168.07(6) 4_465 10_666
Ca1 Cl1 Ca1 83.50(4) 7_576 10_666
Cl1 Cl1 Ca1 50.25(3) 7_576 9_456
Ca1 Cl1 Ca1 168.07(6) 3_675 9_456
Ca1 Cl1 Ca1 87.612(11) . 9_456
Ca1 Cl1 Ca1 87.612(11) 4_465 9_456
Ca1 Cl1 Ca1 83.50(4) 7_576 9_456
Ca1 Cl1 Ca1 83.50(4) 10_666 9_456

loop_
_geom_bond_atom_site_label_1
_geom_bond_atom_site_label_2
_geom_bond_distance
_geom_bond_site_symmetry_2
Ca1 O4 2.2997(17) .
Ca1 O3 2.3298(13) .
Ca1 O3 2.3298(13) 8_556
Ca1 O3 2.5418(14) 5_665
Ca1 O3 2.5418(14) 10_665
Ca1 Cl1 2.8125(10) .
Ca1 Cl1 2.8125(10) 8_556
Ca1 O2 2.9692(19) .
Ca1 P1 3.1160(7) .
Ca1 Cl1 3.2353(12) 7_576
Ca1 Cl1 3.2353(12) 2_574
Ca1 P1 3.3916(7) 3_665
Ca2 O2 2.4075(12) 10_665
Ca2 O2 2.4075(12) 9
Ca2 O2 2.4075(12) 7_565
Ca2 O4 2.4436(12) 4_565
Ca2 O4 2.4436(12) .
Ca2 O4 2.4436(12) 3_665
Ca2 O3 2.7975(14) 10_665
Ca2 O3 2.7976(14) 7_565
Ca2 O3 2.7975(14) 9
Ca2 P1 3.2167(6) .
Ca2 P1 3.2167(6) 3_665
Ca2 P1 3.2167(6) 4_565
P1 O3 1.5321(13) 10_665
P1 O3 1.5321(13) 5_665
P1 O2 1.5313(17) 3_675
P1 O4 1.5447(17) 4_565
P1 Ca2 3.2167(6) 8_556
P1 Ca1 3.3916(7) 4_565
O2 P1 1.5313(17) 4_465
O2 Ca2 2.4075(12) 7_565
O2 Ca2 2.4075(12) 2_565
O3 P1 1.5321(13) 9_455
O3 Ca1 2.5418(13) 9_455
O3 Ca2 2.7975(14) 7_565
O4 P1 1.5447(17) 3_665
O4 Ca2 2.4436(12) 8_556
Cl1 Cl1 0.756(4) 7_576
Cl1 Ca1 2.8125(10) 3_675
Cl1 Ca1 2.8125(10) 4_465
Cl1 Ca1 3.2353(12) 7_576
Cl1 Ca1 3.2353(12) 10_666
Cl1 Ca1 3.2353(12) 9_456

loop_
_geom_torsion_atom_site_label_1
_geom_torsion_atom_site_label_2
_geom_torsion_atom_site_label_3
_geom_torsion_atom_site_label_4
_geom_torsion
_geom_torsion_site_symmetry_1
_geom_torsion_site_symmetry_4
O4 Ca1 P1 O3 94.90(7) . 10_665
O3 Ca1 P1 O3 15.70(6) . 10_665
O3 Ca1 P1 O3 174.09(10) 8_556 10_665
O3 Ca1 P1 O3 -170.21(14) 5_665 10_665
Cl1 Ca1 P1 O3 -113.04(8) . 10_665
Cl1 Ca1 P1 O3 -57.16(7) 8_556 10_665
Cl1 Ca1 P1 O3 -125.00(7) 7_576 10_665
Cl1 Ca1 P1 O3 -45.21(7) 2_574 10_665
P1 Ca1 P1 O3 94.90(7) 3_665 10_665
O4 Ca1 P1 O3 -94.90(7) . 5_665
O3 Ca1 P1 O3 -174.09(10) . 5_665
O3 Ca1 P1 O3 -15.70(6) 8_556 5_665
O3 Ca1 P1 O3 170.21(14) 10_665 5_665
Cl1 Ca1 P1 O3 57.16(7) . 5_665
Cl1 Ca1 P1 O3 113.04(8) 8_556 5_665
Cl1 Ca1 P1 O3 45.21(7) 7_576 5_665
Cl1 Ca1 P1 O3 125.00(7) 2_574 5_665
P1 Ca1 P1 O3 -94.90(7) 3_665 5_665
O4 Ca1 P1 O2 180 . 3_675
O3 Ca1 P1 O2 100.81(4) . 3_675
O3 Ca1 P1 O2 -100.81(4) 8_556 3_675
O3 Ca1 P1 O2 -85.10(7) 5_665 3_675
O3 Ca1 P1 O2 85.10(7) 10_665 3_675
Cl1 Ca1 P1 O2 -27.94(3) . 3_675
Cl1 Ca1 P1 O2 27.94(3) 8_556 3_675
Cl1 Ca1 P1 O2 -39.90(3) 7_576 3_675
Cl1 Ca1 P1 O2 39.90(3) 2_574 3_675
P1 Ca1 P1 O2 180 3_665 3_675
O4 Ca1 P1 O4 0 . 4_565
O3 Ca1 P1 O4 -79.19(4) . 4_565
O3 Ca1 P1 O4 79.19(4) 8_556 4_565
O3 Ca1 P1 O4 94.90(7) 5_665 4_565
O3 Ca1 P1 O4 -94.90(7) 10_665 4_565
Cl1 Ca1 P1 O4 152.06(3) . 4_565
Cl1 Ca1 P1 O4 -152.06(3) 8_556 4_565
Cl1 Ca1 P1 O4 140.10(3) 7_576 4_565
Cl1 Ca1 P1 O4 -140.10(3) 2_574 4_565
P1 Ca1 P1 O4 0 3_665 4_565
O3 Ca1 P1 Ca2 -46.21(4) . .
O3 Ca1 P1 Ca2 112.18(4) 8_556 .
O3 Ca1 P1 Ca2 127.88(7) 5_665 .
O3 Ca1 P1 Ca2 -61.91(7) 10_665 .
Cl1 Ca1 P1 Ca2 -174.95(3) . .
Cl1 Ca1 P1 Ca2 -119.07(3) 8_556 .
Cl1 Ca1 P1 Ca2 173.09(3) 7_576 .
Cl1 Ca1 P1 Ca2 -107.12(3) 2_574 .
O3 Ca1 P1 Ca2 -112.18(4) . 8_556
O3 Ca1 P1 Ca2 46.21(4) 8_556 8_556
O3 Ca1 P1 Ca2 61.91(7) 5_665 8_556
O3 Ca1 P1 Ca2 -127.88(7) 10_665 8_556
Cl1 Ca1 P1 Ca2 119.07(3) . 8_556
Cl1 Ca1 P1 Ca2 174.95(3) 8_556 8_556
Cl1 Ca1 P1 Ca2 107.12(3) 7_576 8_556
Cl1 Ca1 P1 Ca2 -173.09(3) 2_574 8_556
O4 Ca1 P1 Ca1 0 . 4_565
O3 Ca1 P1 Ca1 -79.19(4) . 4_565
O3 Ca1 P1 Ca1 79.19(4) 8_556 4_565
O3 Ca1 P1 Ca1 94.90(7) 5_665 4_565
O3 Ca1 P1 Ca1 -94.90(7) 10_665 4_565
Cl1 Ca1 P1 Ca1 152.06(3) . 4_565
Cl1 Ca1 P1 Ca1 -152.06(3) 8_556 4_565
Cl1 Ca1 P1 Ca1 140.10(3) 7_576 4_565
Cl1 Ca1 P1 Ca1 -140.10(3) 2_574 4_565
P1 Ca1 P1 Ca1 0 3_665 4_565
O4 Ca1 P1 Ca1 180 . 3_675
O3 Ca1 P1 Ca1 100.81(4) . 3_675
O3 Ca1 P1 Ca1 -100.81(4) 8_556 3_675
O3 Ca1 P1 Ca1 -85.10(7) 5_665 3_675
O3 Ca1 P1 Ca1 85.10(7) 10_665 3_675
Cl1 Ca1 P1 Ca1 -27.94(3) . 3_675
Cl1 Ca1 P1 Ca1 27.94(3) 8_556 3_675
Cl1 Ca1 P1 Ca1 -39.90(3) 7_576 3_675
Cl1 Ca1 P1 Ca1 39.90(3) 2_574 3_675
P1 Ca1 P1 Ca1 180 3_665 3_675
O2 Ca2 P1 O3 -1.17(7) 10_665 10_665
O2 Ca2 P1 O3 75.74(7) 9 10_665
O2 Ca2 P1 O3 73.98(18) 7_565 10_665
O4 Ca2 P1 O3 168.09(9) 4_565 10_665
O4 Ca2 P1 O3 -86.91(7) . 10_665
O4 Ca2 P1 O3 -157.62(7) 3_665 10_665
O3 Ca2 P1 O3 -87.58(3) 7_565 10_665
O3 Ca2 P1 O3 146.50(7) 9 10_665
P1 Ca2 P1 O3 -90.39(6) 3_665 10_665
P1 Ca2 P1 O3 175.01(6) 4_565 10_665
O2 Ca2 P1 O3 97.54(7) 10_665 5_665
O2 Ca2 P1 O3 174.45(8) 9 5_665
O2 Ca2 P1 O3 172.69(18) 7_565 5_665
O4 Ca2 P1 O3 -93.20(9) 4_565 5_665
O4 Ca2 P1 O3 11.80(7) . 5_665
O4 Ca2 P1 O3 -58.91(7) 3_665 5_665
O3 Ca2 P1 O3 98.71(11) 10_665 5_665
O3 Ca2 P1 O3 11.13(9) 7_565 5_665
O3 Ca2 P1 O3 -114.79(7) 9 5_665
P1 Ca2 P1 O3 8.32(6) 3_665 5_665
P1 Ca2 P1 O3 -86.28(6) 4_565 5_665
O2 Ca2 P1 O2 -93.43(10) 10_665 3_675
O2 Ca2 P1 O2 -16.52(12) 9 3_675
O2 Ca2 P1 O2 -18.29(14) 7_565 3_675
O4 Ca2 P1 O2 75.83(10) 4_565 3_675
O4 Ca2 P1 O2 -179.18(9) . 3_675
O4 Ca2 P1 O2 110.11(9) 3_665 3_675
O3 Ca2 P1 O2 -92.26(10) 10_665 3_675
O3 Ca2 P1 O2 -179.84(9) 7_565 3_675
O3 Ca2 P1 O2 54.24(9) 9 3_675
P1 Ca2 P1 O2 177.34(8) 3_665 3_675
P1 Ca2 P1 O2 82.75(9) 4_565 3_675
O2 Ca2 P1 O4 -169.26(7) 10_665 4_565
O2 Ca2 P1 O4 -92.35(8) 9 4_565
O2 Ca2 P1 O4 -94.11(17) 7_565 4_565
O4 Ca2 P1 O4 105.00(9) . 4_565
O4 Ca2 P1 O4 34.29(8) 3_665 4_565
O3 Ca2 P1 O4 -168.09(9) 10_665 4_565
O3 Ca2 P1 O4 104.33(7) 7_565 4_565
O3 Ca2 P1 O4 -21.59(7) 9 4_565
P1 Ca2 P1 O4 101.52(6) 3_665 4_565
P1 Ca2 P1 O4 6.92(6) 4_565 4_565
O2 Ca2 P1 Ca1 54.13(4) 10_665 .
O2 Ca2 P1 Ca1 131.04(4) 9 .
O2 Ca2 P1 Ca1 129.27(17) 7_565 .
O4 Ca2 P1 Ca1 -136.62(6) 4_565 .
O4 Ca2 P1 Ca1 -31.62(3) . .
O4 Ca2 P1 Ca1 -102.33(4) 3_665 .
O3 Ca2 P1 Ca1 55.29(6) 10_665 .
O3 Ca2 P1 Ca1 -32.28(3) 7_565 .
O3 Ca2 P1 Ca1 -158.20(3) 9 .
P1 Ca2 P1 Ca1 -35.097(12) 3_665 .
P1 Ca2 P1 Ca1 -129.693(11) 4_565 .
O2 Ca2 P1 Ca2 136.52(4) 10_665 8_556
O2 Ca2 P1 Ca2 -146.57(4) 9 8_556
O2 Ca2 P1 Ca2 -148.33(17) 7_565 8_556
O4 Ca2 P1 Ca2 -54.22(6) 4_565 8_556
O4 Ca2 P1 Ca2 50.78(3) . 8_556
O4 Ca2 P1 Ca2 -19.93(4) 3_665 8_556
O3 Ca2 P1 Ca2 137.69(6) 10_665 8_556
O3 Ca2 P1 Ca2 50.11(3) 7_565 8_556
O3 Ca2 P1 Ca2 -75.81(3) 9 8_556
P1 Ca2 P1 Ca2 47.298(8) 3_665 8_556
P1 Ca2 P1 Ca2 -47.298(8) 4_565 8_556
O2 Ca2 P1 Ca1 -143.69(4) 10_665 4_565
O2 Ca2 P1 Ca1 -66.78(4) 9 4_565
O2 Ca2 P1 Ca1 -68.55(17) 7_565 4_565
O4 Ca2 P1 Ca1 25.56(6) 4_565 4_565
O4 Ca2 P1 Ca1 130.56(3) . 4_565
O4 Ca2 P1 Ca1 59.85(4) 3_665 4_565
O3 Ca2 P1 Ca1 -142.53(6) 10_665 4_565
O3 Ca2 P1 Ca1 129.90(3) 7_565 4_565
O3 Ca2 P1 Ca1 3.98(3) 9 4_565
P1 Ca2 P1 Ca1 127.080(12) 3_665 4_565
P1 Ca2 P1 Ca1 32.485(11) 4_565 4_565
O2 Ca2 P1 Ca1 -4.05(5) 10_665 3_675
O2 Ca2 P1 Ca1 72.86(5) 9 3_675
O2 Ca2 P1 Ca1 71.09(17) 7_565 3_675
O4 Ca2 P1 Ca1 165.21(7) 4_565 3_675
O4 Ca2 P1 Ca1 -89.80(4) . 3_675
O4 Ca2 P1 Ca1 -160.51(5) 3_665 3_675
O3 Ca2 P1 Ca1 -2.88(6) 10_665 3_675
O3 Ca2 P1 Ca1 -90.46(4) 7_565 3_675
O3 Ca2 P1 Ca1 143.62(4) 9 3_675
P1 Ca2 P1 Ca1 -93.28(4) 3_665 3_675
P1 Ca2 P1 Ca1 172.13(3) 4_565 3_675
O4 Ca1 O2 P1 180 . 4_465
O3 Ca1 O2 P1 -98.96(4) . 4_465
O3 Ca1 O2 P1 98.96(4) 8_556 4_465
O3 Ca1 O2 P1 93.90(9) 5_665 4_465
O3 Ca1 O2 P1 -93.90(9) 10_665 4_465
Cl1 Ca1 O2 P1 28.24(3) . 4_465
Cl1 Ca1 O2 P1 -28.24(3) 8_556 4_465
Cl1 Ca1 O2 P1 40.25(3) 7_576 4_465
Cl1 Ca1 O2 P1 -40.25(3) 2_574 4_465
P1 Ca1 O2 P1 180 3_665 4_465
O4 Ca1 O2 Ca2 -44.16(3) . 7_565
O3 Ca1 O2 Ca2 36.88(4) . 7_565
O3 Ca1 O2 Ca2 -125.20(6) 8_556 7_565
O3 Ca1 O2 Ca2 -130.26(8) 5_665 7_565
O3 Ca1 O2 Ca2 41.94(11) 10_665 7_565
Cl1 Ca1 O2 Ca2 164.08(5) . 7_565
Cl1 Ca1 O2 Ca2 107.60(5) 8_556 7_565
Cl1 Ca1 O2 Ca2 176.09(4) 7_576 7_565
Cl1 Ca1 O2 Ca2 95.59(4) 2_574 7_565
P1 Ca1 O2 Ca2 -44.16(3) 3_665 7_565
O4 Ca1 O2 Ca2 44.16(3) . 2_565
O3 Ca1 O2 Ca2 125.20(6) . 2_565
O3 Ca1 O2 Ca2 -36.88(4) 8_556 2_565
O3 Ca1 O2 Ca2 -41.94(11) 5_665 2_565
O3 Ca1 O2 Ca2 130.26(8) 10_665 2_565
Cl1 Ca1 O2 Ca2 -107.60(5) . 2_565
Cl1 Ca1 O2 Ca2 -164.08(5) 8_556 2_565
Cl1 Ca1 O2 Ca2 -95.59(4) 7_576 2_565
Cl1 Ca1 O2 Ca2 -176.09(4) 2_574 2_565
P1 Ca1 O2 Ca2 44.16(3) 3_665 2_565
O4 Ca1 O3 P1 -32.03(14) . 9_455
O3 Ca1 O3 P1 -115.69(12) 8_556 9_455
O3 Ca1 O3 P1 31.2(2) 5_665 9_455
O3 Ca1 O3 P1 43.33(16) 10_665 9_455
Cl1 Ca1 O3 P1 135.36(11) . 9_455
Cl1 Ca1 O3 P1 114.51(14) 8_556 9_455
O2 Ca1 O3 P1 -139.16(15) . 9_455
P1 Ca1 O3 P1 35.66(14) . 9_455
Cl1 Ca1 O3 P1 142.88(10) 7_576 9_455
Cl1 Ca1 O3 P1 110.05(14) 2_574 9_455
P1 Ca1 O3 P1 -53.15(13) 3_665 9_455
O4 Ca1 O3 Ca1 -179.41(7) . 9_455
O3 Ca1 O3 Ca1 96.93(10) 8_556 9_455
O3 Ca1 O3 Ca1 -116.15(4) 5_665 9_455
O3 Ca1 O3 Ca1 -104.04(4) 10_665 9_455
Cl1 Ca1 O3 Ca1 -12.02(9) . 9_455
Cl1 Ca1 O3 Ca1 -32.87(5) 8_556 9_455
O2 Ca1 O3 Ca1 73.47(6) . 9_455
P1 Ca1 O3 Ca1 -111.71(5) . 9_455
Cl1 Ca1 O3 Ca1 -4.50(10) 7_576 9_455
Cl1 Ca1 O3 Ca1 -37.32(5) 2_574 9_455
P1 Ca1 O3 Ca1 159.48(6) 3_665 9_455
O4 Ca1 O3 Ca2 75.34(5) . 7_565
O3 Ca1 O3 Ca2 -8.32(11) 8_556 7_565
O3 Ca1 O3 Ca2 138.60(8) 5_665 7_565
O3 Ca1 O3 Ca2 150.70(4) 10_665 7_565
Cl1 Ca1 O3 Ca2 -117.27(4) . 7_565
Cl1 Ca1 O3 Ca2 -138.12(4) 8_556 7_565
O2 Ca1 O3 Ca2 -31.79(4) . 7_565
P1 Ca1 O3 Ca2 143.04(3) . 7_565
Cl1 Ca1 O3 Ca2 -109.75(6) 7_576 7_565
Cl1 Ca1 O3 Ca2 -142.58(4) 2_574 7_565
P1 Ca1 O3 Ca2 54.22(3) 3_665 7_565
O3 Ca1 O4 P1 -67.12(4) . 3_665
O3 Ca1 O4 P1 67.12(4) 8_556 3_665
O3 Ca1 O4 P1 149.77(3) 5_665 3_665
O3 Ca1 O4 P1 -149.77(3) 10_665 3_665
Cl1 Ca1 O4 P1 129.42(6) . 3_665
Cl1 Ca1 O4 P1 -129.42(6) 8_556 3_665
O2 Ca1 O4 P1 0 . 3_665
P1 Ca1 O4 P1 180 . 3_665
Cl1 Ca1 O4 P1 117.54(5) 7_576 3_665
Cl1 Ca1 O4 P1 -117.54(5) 2_574 3_665
O3 Ca1 O4 Ca2 163.34(6) . 8_556
O3 Ca1 O4 Ca2 -62.41(6) 8_556 8_556
O3 Ca1 O4 Ca2 20.24(5) 5_665 8_556
O3 Ca1 O4 Ca2 80.69(6) 10_665 8_556
Cl1 Ca1 O4 Ca2 -0.12(10) . 8_556
Cl1 Ca1 O4 Ca2 101.04(5) 8_556 8_556
O2 Ca1 O4 Ca2 -129.54(5) . 8_556
P1 Ca1 O4 Ca2 50.46(5) . 8_556
Cl1 Ca1 O4 Ca2 -11.99(9) 7_576 8_556
Cl1 Ca1 O4 Ca2 112.92(3) 2_574 8_556
P1 Ca1 O4 Ca2 -129.54(5) 3_665 8_556
O3 Ca1 O4 Ca2 62.41(6) . .
O3 Ca1 O4 Ca2 -163.34(6) 8_556 .
O3 Ca1 O4 Ca2 -80.69(6) 5_665 .
O3 Ca1 O4 Ca2 -20.24(5) 10_665 .
Cl1 Ca1 O4 Ca2 -101.04(5) . .
Cl1 Ca1 O4 Ca2 0.12(10) 8_556 .
O2 Ca1 O4 Ca2 129.54(5) . .
P1 Ca1 O4 Ca2 -50.46(5) . .
Cl1 Ca1 O4 Ca2 -112.92(3) 7_576 .
Cl1 Ca1 O4 Ca2 11.99(9) 2_574 .
P1 Ca1 O4 Ca2 129.54(5) 3_665 .
O2 Ca2 O4 P1 87.25(7) 10_665 3_665
O2 Ca2 O4 P1 150.69(8) 9 3_665
O2 Ca2 O4 P1 13.21(9) 7_565 3_665
O4 Ca2 O4 P1 -145.06(7) 4_565 3_665
O4 Ca2 O4 P1 -66.14(9) 3_665 3_665
O3 Ca2 O4 P1 156.74(7) 10_665 3_665
O3 Ca2 O4 P1 6.83(5) 7_565 3_665
O3 Ca2 O4 P1 -94.51(6) 9 3_665
P1 Ca2 O4 P1 -172.49(7) . 3_665
P1 Ca2 O4 P1 -81.73(5) 4_565 3_665
O2 Ca2 O4 Ca1 -50.41(7) 10_665 .
O2 Ca2 O4 Ca1 13.03(12) 9 .
O2 Ca2 O4 Ca1 -124.46(7) 7_565 .
O4 Ca2 O4 Ca1 77.28(9) 4_565 .
O4 Ca2 O4 Ca1 156.20(7) 3_665 .
O3 Ca2 O4 Ca1 19.08(5) 10_665 .
O3 Ca2 O4 Ca1 -130.83(7) 7_565 .
O3 Ca2 O4 Ca1 127.83(5) 9 .
P1 Ca2 O4 Ca1 49.85(5) . .
P1 Ca2 O4 Ca1 -137.66(9) 3_665 .
P1 Ca2 O4 Ca1 140.61(5) 4_565 .
O2 Ca2 O4 Ca2 -167.15(6) 10_665 8_556
O2 Ca2 O4 Ca2 -103.70(9) 9 8_556
O2 Ca2 O4 Ca2 118.81(5) 7_565 8_556
O4 Ca2 O4 Ca2 -39.460(15) 4_565 8_556
O4 Ca2 O4 Ca2 39.460(15) 3_665 8_556
O3 Ca2 O4 Ca2 -97.66(5) 10_665 8_556
O3 Ca2 O4 Ca2 112.43(6) 7_565 8_556
O3 Ca2 O4 Ca2 11.09(7) 9 8_556
P1 Ca2 O4 Ca2 -66.89(3) . 8_556
P1 Ca2 O4 Ca2 105.60(8) 3_665 8_556
P1 Ca2 O4 Ca2 23.88(5) 4_565 8_556
O4 Ca1 Cl1 Cl1 -45.89(7) . 7_576
O3 Ca1 Cl1 Cl1 155.27(5) . 7_576
O3 Ca1 Cl1 Cl1 19.86(4) 8_556 7_576
O3 Ca1 Cl1 Cl1 -66.86(3) 5_665 7_576
O3 Ca1 Cl1 Cl1 -119.65(3) 10_665 7_576
Cl1 Ca1 Cl1 Cl1 180.0000(10) 8_556 7_576
O2 Ca1 Cl1 Cl1 84.909(18) . 7_576
P1 Ca1 Cl1 Cl1 -92.760(8) . 7_576
Cl1 Ca1 Cl1 Cl1 180.000(2) 2_574 7_576
P1 Ca1 Cl1 Cl1 -6.71(5) 3_665 7_576
O4 Ca1 Cl1 Ca1 83.06(9) . 3_675
O3 Ca1 Cl1 Ca1 -75.78(5) . 3_675
O3 Ca1 Cl1 Ca1 148.81(5) 8_556 3_675
O3 Ca1 Cl1 Ca1 62.09(4) 5_665 3_675
O3 Ca1 Cl1 Ca1 9.30(4) 10_665 3_675
Cl1 Ca1 Cl1 Ca1 -51.06(3) 8_556 3_675
O2 Ca1 Cl1 Ca1 -146.15(3) . 3_675
P1 Ca1 Cl1 Ca1 36.18(3) . 3_675
Cl1 Ca1 Cl1 Ca1 128.94(3) 7_576 3_675
Cl1 Ca1 Cl1 Ca1 -51.06(3) 2_574 3_675
P1 Ca1 Cl1 Ca1 122.24(6) 3_665 3_675
O4 Ca1 Cl1 Ca1 -174.83(6) . 4_465
O3 Ca1 Cl1 Ca1 26.33(6) . 4_465
O3 Ca1 Cl1 Ca1 -109.08(4) 8_556 4_465
O3 Ca1 Cl1 Ca1 164.20(5) 5_665 4_465
O3 Ca1 Cl1 Ca1 111.41(4) 10_665 4_465
Cl1 Ca1 Cl1 Ca1 51.06(3) 8_556 4_465
O2 Ca1 Cl1 Ca1 -44.04(4) . 4_465
P1 Ca1 Cl1 Ca1 138.29(3) . 4_465
Cl1 Ca1 Cl1 Ca1 -128.94(3) 7_576 4_465
Cl1 Ca1 Cl1 Ca1 51.06(3) 2_574 4_465
P1 Ca1 Cl1 Ca1 -135.65(5) 3_665 4_465
O4 Ca1 Cl1 Ca1 -45.89(7) . 7_576
O3 Ca1 Cl1 Ca1 155.27(5) . 7_576
O3 Ca1 Cl1 Ca1 19.86(4) 8_556 7_576
O3 Ca1 Cl1 Ca1 -66.86(3) 5_665 7_576
O3 Ca1 Cl1 Ca1 -119.65(3) 10_665 7_576
Cl1 Ca1 Cl1 Ca1 180.0000(10) 8_556 7_576
O2 Ca1 Cl1 Ca1 84.909(18) . 7_576
P1 Ca1 Cl1 Ca1 -92.760(8) . 7_576
Cl1 Ca1 Cl1 Ca1 0 7_576 7_576
Cl1 Ca1 Cl1 Ca1 180.0000(10) 2_574 7_576
P1 Ca1 Cl1 Ca1 -6.71(5) 3_665 7_576
O4 Ca1 Cl1 Ca1 -4.09(8) . 10_666
O3 Ca1 Cl1 Ca1 -162.93(5) . 10_666
O3 Ca1 Cl1 Ca1 61.66(4) 8_556 10_666
O3 Ca1 Cl1 Ca1 -25.06(3) 5_665 10_666
O3 Ca1 Cl1 Ca1 -77.85(4) 10_665 10_666
Cl1 Ca1 Cl1 Ca1 -138.207(19) 8_556 10_666
O2 Ca1 Cl1 Ca1 126.70(2) . 10_666
P1 Ca1 Cl1 Ca1 -50.967(17) . 10_666
Cl1 Ca1 Cl1 Ca1 41.79(2) 7_576 10_666
Cl1 Ca1 Cl1 Ca1 -138.207(19) 2_574 10_666
P1 Ca1 Cl1 Ca1 35.09(5) 3_665 10_666
O4 Ca1 Cl1 Ca1 -87.68(6) . 9_456
O3 Ca1 Cl1 Ca1 113.48(5) . 9_456
O3 Ca1 Cl1 Ca1 -21.93(4) 8_556 9_456
O3 Ca1 Cl1 Ca1 -108.65(4) 5_665 9_456
O3 Ca1 Cl1 Ca1 -161.44(3) 10_665 9_456
Cl1 Ca1 Cl1 Ca1 138.207(19) 8_556 9_456
O2 Ca1 Cl1 Ca1 43.12(3) . 9_456
P1 Ca1 Cl1 Ca1 -134.55(2) . 9_456
Cl1 Ca1 Cl1 Ca1 -41.79(2) 7_576 9_456
Cl1 Ca1 Cl1 Ca1 138.207(19) 2_574 9_456
P1 Ca1 Cl1 Ca1 -48.50(5) 3_665 9_456
